data_2207835
loop_
_publ_author_name
'M\"uller, Jens'
'Gil Bardaj\'i, Elisa'
'Polonius, Fabian-Alexander'

_publ_section_title
;
 6-Nitro-1-deazapurine
;
_journal_coeditor_code LH6567
_journal_issue 1
_journal_name_full 'Acta Crystallographica Section E'
_journal_page_first o223
_journal_page_last o225
_journal_paper_doi 10.1107/S1600536805041115
_journal_volume 62
_journal_year 2006
_chemical_formula_iupac 'C6 H4 N4 O2'
_chemical_formula_moiety 'C6 H4 N4 O2'
_chemical_formula_sum 'C6 H4 N4 O2'
_chemical_formula_weight 164.13
_chemical_name_systematic
;
6-Nitro-1-deazapurine
;
_space_group_IT_number 14
_symmetry_cell_setting monoclinic
_symmetry_space_group_name_Hall '-P 2ybc'
_symmetry_space_group_name_H-M 'P 1 21/c 1'
_audit_creation_method 'WinGX routine CIF_UPDATE'
_cell_angle_alpha 90
_cell_angle_beta 116.53(3)
_cell_angle_gamma 90
_cell_formula_units_Z 4
_cell_length_a 11.684(2)
_cell_length_b 9.5750(19)
_cell_length_c 7.2052(14)
_cell_measurement_reflns_used 6291
_cell_measurement_temperature 298(2)
_cell_measurement_theta_max 27.5
_cell_measurement_theta_min 3
_cell_volume 721.2(3)
_computing_cell_refinement 'DENZO and SCALEPACK (Otwinowski & Minor, 1997)'
_computing_data_collection 'KappaCCD Software (Nonius, 1998)'
_computing_data_reduction 'DENZO and SCALEPACK'
_computing_molecular_graphics 'SHELXTL-Plus (Sheldrick, 1990)'
_computing_publication_material SHELXL97
_computing_structure_refinement 'SHELXL97 (Sheldrick, 1997)'
_computing_structure_solution 'SHELXS97 (Sheldrick, 1997)'
_diffrn_measured_fraction_theta_full 0.993
_diffrn_measured_fraction_theta_max 0.993
_diffrn_measurement_device 'Bruker--Nonius KappaCCD'
_diffrn_measurement_method
;
157 frames via \w-rotation (\D\w\=2\%) and 400s per frame
;
_diffrn_radiation_type MoK\a
_diffrn_radiation_wavelength 0.71073
_diffrn_reflns_av_R_equivalents 0.0817
_diffrn_reflns_limit_h_max 14
_diffrn_reflns_limit_h_min -14
_diffrn_reflns_limit_k_max 10
_diffrn_reflns_limit_k_min -12
_diffrn_reflns_limit_l_max 6
_diffrn_reflns_limit_l_min -9
_diffrn_reflns_number 6047
_diffrn_reflns_theta_full 26.51
_diffrn_reflns_theta_max 26.51
_diffrn_reflns_theta_min 3.58
_diffrn_standards_decay_% 0
_diffrn_standards_interval_count 0
_diffrn_standards_interval_time 0
_diffrn_standards_number 0
_exptl_absorpt_coefficient_mu 0.119
_exptl_absorpt_correction_type none
_exptl_crystal_colour yellow
_exptl_crystal_density_diffrn 1.512
_exptl_crystal_density_method 'not measured'
_exptl_crystal_description block
_exptl_crystal_F_000 336
_exptl_crystal_size_max 0.2
_exptl_crystal_size_mid 0.05
_exptl_crystal_size_min 0.05
_refine_diff_density_max 0.191
_refine_diff_density_min -0.217
_refine_ls_extinction_method none
_refine_ls_goodness_of_fit_ref 1.011
_refine_ls_hydrogen_treatment refall
_refine_ls_matrix_type full
_refine_ls_number_parameters 125
_refine_ls_number_reflns 1483
_refine_ls_number_restraints 0
_refine_ls_restrained_S_all 1.011
_refine_ls_R_factor_gt 0.0531
_refine_ls_shift/su_max 0
_refine_ls_structure_factor_coef Fsqd
_refine_ls_weighting_details 'calc w=1/[\s^2^(Fo^2^)+(0.0304P)^2^+0.1392P] where P=(Fo^2^+2Fc^2^)/3'
_refine_ls_weighting_scheme calc
_refine_ls_wR_factor_ref 0.0994
_reflns_number_gt 728
_reflns_number_total 1483
_reflns_threshold_expression I>2\s(I)
_cod_data_source_file lh6567.cif
_cod_data_source_block I
_cod_depositor_comments
;
The following automatic conversions were performed:
'_symmetry_cell_setting' value 'Monoclinic' changed to 'monoclinic'
according to '/home/saulius/struct/CIF-dictionaries/cif_core.dic'
dictionary named 'cif_core.dic' version 2.4.1 from 2010-06-29.

Automatic conversion script
Id: cif_fix_enum 1527 2010-12-29 10:47:43Z saulius 

The following automatic conversions were performed:

'_symmetry_cell_setting' value 'Monoclinic' changed to 'monoclinic'
according to /home/saulius/struct/CIF-dictionaries/cif_core.dic
dictionary named 'cif_core.dic' version 2.4.1 from 2010-06-29.

Automatic conversion script
Id: cif_fix_values 1715 2011-07-08 13:25:40Z adriana 
;
_cod_original_sg_symbol_H-M 'P 21/c'
_cod_database_code 2207835
_cod_database_fobs_code 2207835

loop_
_symmetry_equiv_pos_as_xyz
'x, y, z'
'-x, y+1/2, -z+1/2'
'-x, -y, -z'
'x, -y-1/2, z-1/2'

loop_
_atom_site_label
_atom_site_fract_x
_atom_site_fract_y
_atom_site_fract_z
_atom_site_U_iso_or_equiv
_atom_site_adp_type
_atom_site_calc_flag
_atom_site_occupancy
_atom_site_type_symbol
O1 0.2563(2) 0.6124(2) 0.2776(4) 0.0996(9) Uani d 1 O
O2 0.4285(2) 0.5426(2) 0.2698(3) 0.0812(7) Uani d 1 O
N3 0.2151(2) 0.0968(2) 0.2911(3) 0.0497(6) Uani d 1 N
N6 0.3280(2) 0.5216(3) 0.2780(3) 0.0605(7) Uani d 1 N
N7 0.06591(19) 0.4195(2) 0.2507(3) 0.0425(6) Uani d 1 N
N9 0.01668(19) 0.19438(19) 0.2543(3) 0.0444(6) Uani d 1 N
C1 0.3713(3) 0.2669(3) 0.3058(4) 0.0529(7) Uani d 1 C
C2 0.3300(3) 0.1313(3) 0.3075(4) 0.0536(8) Uani d 1 C
C4 0.1393(2) 0.2058(3) 0.2733(3) 0.0394(6) Uani d 1 C
C5 0.1713(2) 0.3468(2) 0.2711(3) 0.0385(6) Uani d 1 C
C6 0.2901(2) 0.3766(3) 0.2857(4) 0.0435(7) Uani d 1 C
C8 -0.0210(3) 0.3236(3) 0.2426(4) 0.0449(7) Uani d 1 C
H2 0.386(2) 0.051(3) 0.317(4) 0.068(8) Uiso d 1 H
H8 -0.099(2) 0.353(2) 0.230(3) 0.033(6) Uiso d 1 H
H7 0.052(3) 0.516(3) 0.252(4) 0.090(10) Uiso d 1 H
H1 0.455(2) 0.289(2) 0.317(4) 0.061(8) Uiso d 1 H

loop_
_atom_site_aniso_label
_atom_site_aniso_U_11
_atom_site_aniso_U_22
_atom_site_aniso_U_33
_atom_site_aniso_U_12
_atom_site_aniso_U_13
_atom_site_aniso_U_23
O1 0.0917(17) 0.0530(14) 0.181(3) -0.0107(13) 0.0848(17) -0.0068(14)
O2 0.0641(13) 0.0926(16) 0.0992(17) -0.0282(12) 0.0474(12) -0.0053(12)
N3 0.0498(14) 0.0459(13) 0.0588(15) 0.0049(12) 0.0292(11) 0.0015(10)
N6 0.0493(16) 0.0672(18) 0.0700(17) -0.0189(14) 0.0313(13) -0.0065(13)
N7 0.0421(13) 0.0348(12) 0.0552(14) -0.0009(11) 0.0259(10) 0.0005(10)
N9 0.0425(14) 0.0328(13) 0.0628(15) 0.0022(9) 0.0279(11) 0.0032(10)
C1 0.0375(17) 0.074(2) 0.0506(17) -0.0011(16) 0.0227(13) 0.0011(15)
C2 0.0521(19) 0.056(2) 0.0574(19) 0.0109(17) 0.0286(15) 0.0013(15)
C4 0.0375(16) 0.0383(15) 0.0456(16) 0.0037(12) 0.0214(12) 0.0008(11)
C5 0.0362(15) 0.0393(14) 0.0419(15) -0.0011(12) 0.0193(12) 0.0014(11)
C6 0.0439(16) 0.0459(16) 0.0433(16) -0.0058(13) 0.0217(12) -0.0011(12)
C8 0.0374(17) 0.0417(17) 0.0618(19) 0.0016(14) 0.0276(14) 0.0024(13)

loop_
_atom_type_symbol
_atom_type_description
_atom_type_scat_dispersion_real
_atom_type_scat_dispersion_imag
_atom_type_scat_source
C C 0.0033 0.0016 'International Tables Vol C Tables 4.2.6.8 and 6.1.1.4'
H H 0 0 'International Tables Vol C Tables 4.2.6.8 and 6.1.1.4'
N N 0.0061 0.0033 'International Tables Vol C Tables 4.2.6.8 and 6.1.1.4'
O O 0.0106 0.006 'International Tables Vol C Tables 4.2.6.8 and 6.1.1.4'

loop_
_geom_angle_atom_site_label_1
_geom_angle_atom_site_label_2
_geom_angle_atom_site_label_3
_geom_angle
_geom_angle_publ_flag
C2 N3 C4 114.3(2) yes
O1 N6 O2 124.3(3) ?
O1 N6 C6 117.5(2) ?
O2 N6 C6 118.2(2) ?
C8 N7 C5 106.4(2) yes
C8 N7 H7 122.5(18) ?
C5 N7 H7 130.9(18) ?
C8 N9 C4 103.7(2) yes
C6 C1 C2 119.2(3) yes
C6 C1 H1 117.7(14) ?
C2 C1 H1 123.1(14) ?
N3 C2 C1 124.8(3) yes
N3 C2 H2 114.6(14) ?
C1 C2 H2 120.6(14) ?
N3 C4 N9 124.1(2) yes
N3 C4 C5 125.7(2) yes
N9 C4 C5 110.2(2) yes
N7 C5 C6 137.3(2) yes
N7 C5 C4 105.1(2) yes
C6 C5 C4 117.7(2) yes
C5 C6 C1 118.3(2) yes
C5 C6 N6 120.4(2) yes
C1 C6 N6 121.3(2) yes
N9 C8 N7 114.6(2) yes
N9 C8 H8 125.9(14) ?
N7 C8 H8 119.5(13) ?

loop_
_geom_bond_atom_site_label_1
_geom_bond_atom_site_label_2
_geom_bond_distance
_geom_bond_publ_flag
O1 N6 1.207(3) ?
O2 N6 1.218(3) ?
N3 C2 1.335(3) yes
N3 C4 1.337(3) yes
N6 C6 1.465(3) yes
N7 C8 1.352(3) yes
N7 C5 1.365(3) yes
N7 H7 0.94(3) ?
N9 C8 1.303(3) yes
N9 C4 1.381(3) yes
C1 C6 1.379(3) yes
C1 C2 1.387(4) yes
C1 H1 0.97(2) ?
C2 H2 0.99(3) ?
C4 C5 1.403(3) yes
C5 C6 1.374(3) yes
C8 H8 0.92(2) ?

loop_
_geom_hbond_atom_site_label_D
_geom_hbond_atom_site_label_H
_geom_hbond_atom_site_label_A
_geom_hbond_site_symmetry_A
_geom_hbond_distance_DH
_geom_hbond_distance_HA
_geom_hbond_distance_DA
_geom_hbond_angle_DHA
_geom_hbond_publ_flag
N7 H7 O1 . 0.94(3) 2.49(4) 2.830(3) 102(3) ?
N7 H7 N9 2_555 0.94(3) 1.88(3) 2.797(3) 166(3) yes
C2 H2 O2 2_645 0.99(3) 2.51(3) 3.224(4) 129(2) yes

loop_
_geom_torsion_atom_site_label_1
_geom_torsion_atom_site_label_2
_geom_torsion_atom_site_label_3
_geom_torsion_atom_site_label_4
_geom_torsion
C4 N3 C2 C1 -0.4(4)
C2 N3 C4 N9 179.9(2)
C2 N3 C4 C5 -0.1(3)
O1 N6 C6 C1 -174.0(3)
O1 N6 C6 C5 6.6(3)
O2 N6 C6 C1 6.9(3)
O2 N6 C6 C5 -172.5(2)
C8 N7 C5 C4 0.2(2)
C8 N7 C5 C6 179.1(3)
C5 N7 C8 N9 -0.4(3)
C8 N9 C4 N3 179.7(2)
C8 N9 C4 C5 -0.3(2)
C4 N9 C8 N7 0.5(3)
C2 C1 C6 C5 0.9(4)
C6 C1 C2 N3 -0.1(4)
C2 C1 C6 N6 -178.5(2)
N3 C4 C5 N7 -179.9(2)
N3 C4 C5 C6 0.9(3)
N9 C4 C5 N7 0.1(2)
N9 C4 C5 C6 -179.1(2)
N7 C5 C6 N6 -0.7(4)
N7 C5 C6 C1 179.9(2)
C4 C5 C6 N6 178.2(2)
C4 C5 C6 C1 -1.3(3)

loop_
_cod_related_entry_id
_cod_related_entry_database
_cod_related_entry_code
1 ChemSpider 21126702
